data_4311090
loop_
_publ_author_name
'Ye Gao'
'Brendan Twamley'
'Jeanne M. Shreeve'

_publ_section_title
;
 The First (Ferrocenylmethyl)imidazolium and (Ferrocenylmethyl)triazolium
 Room Temperature Ionic Liquids
;
_journal_name_full 'Inorganic Chemistry'
_journal_page_first 3406
_journal_page_last 3412
_journal_paper_doi 10.1021/ic049961v
_journal_volume 43
_journal_year 2004
_chemical_formula_sum 'C22 H28 F12 Fe N4 P2'
_chemical_formula_weight 694.27
_chemical_name_common '[Fec(CH2-dimethylimidazolium)2][PF6]2'
_chemical_name_systematic
;
   ?
;
_space_group_IT_number 2
_symmetry_cell_setting triclinic
_symmetry_space_group_name_Hall '-P 1'
_symmetry_space_group_name_H-M 'P -1'
_atom_sites_solution_hydrogens geom
_atom_sites_solution_primary direct
_atom_sites_solution_secondary difmap
_audit_creation_method SHELXL-97
_cell_angle_alpha 97.20(3)
_cell_angle_beta 111.68(3)
_cell_angle_gamma 113.93(3)
_cell_formula_units_Z 1
_cell_length_a 7.9312(16)
_cell_length_b 9.5198(19)
_cell_length_c 10.575(2)
_cell_measurement_reflns_used 4140
_cell_measurement_temperature 84(2)
_cell_measurement_theta_max 15.01
_cell_measurement_theta_min 2.72
_cell_volume 641.6(4)
_computing_cell_refinement 'Bruker SAINT+ v. 6.36a'
_computing_data_collection 'Bruker SMART v. 5.626'
_computing_data_reduction 'Bruker SAINT+ v. 6.36a'
_computing_molecular_graphics 'XP, Bruker SHELXTL v. 6.12'
_computing_publication_material 'XCIF, Bruker SHELXTL v. 6.12'
_computing_structure_refinement 'XL, Bruker SHELXTL v. 6.12'
_computing_structure_solution 'XS, Bruker SHELXTL v. 6.12'
_diffrn_ambient_temperature 84(2)
_diffrn_detector_area_resol_mean 8.3
_diffrn_measured_fraction_theta_full 0.995
_diffrn_measured_fraction_theta_max 0.995
_diffrn_measurement_device_type 'Bruker/Siemens SMART APEX'
_diffrn_measurement_method \w
_diffrn_radiation_monochromator graphite
_diffrn_radiation_source 'normal-focus sealed tube'
_diffrn_radiation_type MoK\a
_diffrn_radiation_wavelength 0.71073
_diffrn_reflns_av_R_equivalents 0.0302
_diffrn_reflns_av_sigmaI/netI 0.0440
_diffrn_reflns_limit_h_max 10
_diffrn_reflns_limit_h_min -10
_diffrn_reflns_limit_k_max 12
_diffrn_reflns_limit_k_min -12
_diffrn_reflns_limit_l_max 13
_diffrn_reflns_limit_l_min -13
_diffrn_reflns_number 8382
_diffrn_reflns_theta_full 27.50
_diffrn_reflns_theta_max 27.50
_diffrn_reflns_theta_min 2.19
_diffrn_standards_decay_% <0.01
_exptl_absorpt_coefficient_mu 0.822
_exptl_absorpt_correction_T_max 0.9371
_exptl_absorpt_correction_T_min 0.8797
_exptl_absorpt_correction_type multi-scan
_exptl_absorpt_process_details 'SADABS: SAINT+, 2001'
_exptl_crystal_colour yellow
_exptl_crystal_density_diffrn 1.797
_exptl_crystal_density_method 'not measured'
_exptl_crystal_description plate
_exptl_crystal_F_000 352
_exptl_crystal_size_max 0.16
_exptl_crystal_size_mid 0.16
_exptl_crystal_size_min 0.08
_refine_diff_density_max 0.789
_refine_diff_density_min -0.427
_refine_diff_density_rms 0.096
_refine_ls_extinction_method none
_refine_ls_goodness_of_fit_ref 1.126
_refine_ls_hydrogen_treatment constr
_refine_ls_matrix_type full
_refine_ls_number_parameters 189
_refine_ls_number_reflns 2933
_refine_ls_number_restraints 0
_refine_ls_restrained_S_all 1.126
_refine_ls_R_factor_all 0.0529
_refine_ls_R_factor_gt 0.0454
_refine_ls_shift/su_max 0.000
_refine_ls_shift/su_mean 0.000
_refine_ls_structure_factor_coef Fsqd
_refine_ls_weighting_details 'calc w=1/[\s^2^(Fo^2^)+(0.0444P)^2^+0.5237P] where P=(Fo^2^+2Fc^2^)/3'
_refine_ls_weighting_scheme calc
_refine_ls_wR_factor_gt 0.1010
_refine_ls_wR_factor_ref 0.1047
_reflns_number_gt 2586
_reflns_number_total 2933
_reflns_threshold_expression >2sigma(I)
_cod_data_source_file ic049961vsi20040112_111734_2.cif
_cod_data_source_block bt558
_cod_depositor_comments
;
The following automatic conversions were performed:
'_symmetry_cell_setting' value 'Triclinic' changed to 'triclinic'
according to '/home/saulius/struct/CIF-dictionaries/cif_core.dic'
dictionary named 'cif_core.dic' version 2.4.1 from 2010-06-29.

Automatic conversion script
Id: cif_fix_enum 1527 2010-12-29 10:47:43Z saulius 
;
_cod_database_code 4311090

loop_
_symmetry_equiv_pos_as_xyz
'x, y, z'
'-x, -y, -z'

loop_
_atom_site_label
_atom_site_type_symbol
_atom_site_fract_x
_atom_site_fract_y
_atom_site_fract_z
_atom_site_U_iso_or_equiv
_atom_site_adp_type
_atom_site_occupancy
_atom_site_symmetry_multiplicity
_atom_site_calc_flag
_atom_site_refinement_flags
_atom_site_disorder_assembly
_atom_site_disorder_group
C1 C 0.8897(4) 0.2610(3) 0.8993(3) 0.0138(5) Uani 1 1 d . . .
H1 H 0.8737 0.1779 0.9425 0.017 Uiso 1 1 calc R . .
C2 C 1.0703(4) 0.3607(3) 0.8872(3) 0.0163(5) Uani 1 1 d . . .
H2 H 1.1959 0.3556 0.9209 0.020 Uiso 1 1 calc R . .
C3 C 1.0295(4) 0.4694(3) 0.8157(3) 0.0162(5) Uani 1 1 d . . .
H3 H 1.1234 0.5496 0.7937 0.019 Uiso 1 1 calc R . .
C4 C 0.8240(4) 0.4368(3) 0.7829(3) 0.0144(5) Uani 1 1 d . . .
H4 H 0.7561 0.4909 0.7347 0.017 Uiso 1 1 calc R . .
C5 C 0.7374(4) 0.3082(3) 0.8351(2) 0.0118(5) Uani 1 1 d . . .
C6 C 0.5262(4) 0.2413(3) 0.8280(3) 0.0147(5) Uani 1 1 d . . .
H6A H 0.5313 0.2079 0.9137 0.018 Uiso 1 1 calc R . .
H6B H 0.4861 0.3271 0.8291 0.018 Uiso 1 1 calc R . .
C8 C 0.3668(4) 0.0811(3) 0.5644(3) 0.0140(5) Uani 1 1 d . . .
H8A H 0.4652 0.1560 0.5419 0.017 Uiso 1 1 calc R . .
C9 C 0.2008(4) -0.0631(3) 0.4735(3) 0.0139(5) Uani 1 1 d . . .
H9A H 0.1605 -0.1095 0.3753 0.017 Uiso 1 1 calc R . .
C11 C 0.2030(4) -0.0310(3) 0.6856(3) 0.0122(5) Uani 1 1 d . . .
C12 C 0.1416(4) -0.0588(3) 0.8001(3) 0.0160(5) Uani 1 1 d . . .
H12A H 0.0578 -0.0072 0.8028 0.024 Uiso 1 1 calc R . .
H12B H 0.2666 -0.0119 0.8931 0.024 Uiso 1 1 calc R . .
H12C H 0.0596 -0.1758 0.7802 0.024 Uiso 1 1 calc R . .
C13 C -0.0832(4) -0.2930(3) 0.4948(3) 0.0182(5) Uani 1 1 d . . .
H13A H -0.0412 -0.3674 0.5354 0.027 Uiso 1 1 calc R . .
H13B H -0.1445 -0.3332 0.3897 0.027 Uiso 1 1 calc R . .
H13C H -0.1861 -0.2864 0.5218 0.027 Uiso 1 1 calc R . .
F1 F 0.6075(2) 0.90168(18) 0.70961(16) 0.0207(3) Uani 1 1 d . . .
F2 F 0.3120(2) 0.66454(19) 0.63328(18) 0.0239(4) Uani 1 1 d . . .
F3 F 0.4782(2) 0.5903(2) 0.81451(19) 0.0254(4) Uani 1 1 d . . .
F4 F 0.7738(2) 0.8285(2) 0.89154(16) 0.0224(4) Uani 1 1 d . . .
F5 F 0.6086(3) 0.6642(2) 0.66023(17) 0.0253(4) Uani 1 1 d . . .
F6 F 0.4764(3) 0.8286(2) 0.86279(17) 0.0236(4) Uani 1 1 d . . .
Fe1 Fe 1.0000 0.5000 1.0000 0.00990(14) Uani 1 2 d S . .
N7 N 0.3680(3) 0.1002(2) 0.6964(2) 0.0112(4) Uani 1 1 d . . .
N10 N 0.0997(3) -0.1310(2) 0.5508(2) 0.0124(4) Uani 1 1 d . . .
P1 P 0.54352(10) 0.74631(7) 0.76182(7) 0.01224(16) Uani 1 1 d . . .

loop_
_atom_site_aniso_label
_atom_site_aniso_U_11
_atom_site_aniso_U_22
_atom_site_aniso_U_33
_atom_site_aniso_U_23
_atom_site_aniso_U_13
_atom_site_aniso_U_12
C1 0.0143(12) 0.0112(11) 0.0102(11) -0.0001(9) 0.0045(10) 0.0033(10)
C2 0.0142(12) 0.0176(12) 0.0129(12) -0.0031(10) 0.0055(10) 0.0071(10)
C3 0.0146(12) 0.0152(12) 0.0114(12) -0.0017(10) 0.0077(10) 0.0011(10)
C4 0.0164(12) 0.0130(11) 0.0089(11) 0.0005(9) 0.0051(10) 0.0045(10)
C5 0.0110(11) 0.0109(11) 0.0065(10) -0.0009(9) 0.0031(9) 0.0011(9)
C6 0.0120(12) 0.0154(12) 0.0102(11) -0.0012(10) 0.0050(10) 0.0027(10)
C8 0.0135(12) 0.0170(12) 0.0111(11) 0.0041(10) 0.0070(10) 0.0060(10)
C9 0.0128(12) 0.0176(12) 0.0100(12) 0.0027(10) 0.0051(10) 0.0069(10)
C11 0.0096(11) 0.0124(11) 0.0120(11) 0.0029(9) 0.0039(10) 0.0046(9)
C12 0.0139(12) 0.0185(12) 0.0142(12) 0.0047(10) 0.0089(10) 0.0049(10)
C13 0.0134(12) 0.0134(12) 0.0189(13) -0.0009(10) 0.0059(11) 0.0021(10)
F1 0.0278(9) 0.0153(7) 0.0168(8) 0.0078(6) 0.0124(7) 0.0060(7)
F2 0.0147(8) 0.0194(8) 0.0234(8) 0.0039(7) -0.0003(7) 0.0053(6)
F3 0.0209(8) 0.0238(8) 0.0349(10) 0.0195(8) 0.0138(8) 0.0103(7)
F4 0.0123(7) 0.0307(9) 0.0157(8) 0.0063(7) 0.0026(6) 0.0068(7)
F5 0.0311(9) 0.0281(9) 0.0221(9) 0.0041(7) 0.0147(8) 0.0183(8)
F6 0.0284(9) 0.0335(9) 0.0200(8) 0.0099(7) 0.0170(7) 0.0192(8)
Fe1 0.0083(2) 0.0096(2) 0.0077(2) 0.00000(18) 0.00370(19) 0.00160(19)
N7 0.0094(9) 0.0128(10) 0.0078(9) 0.0005(8) 0.0034(8) 0.0038(8)
N10 0.0094(10) 0.0132(10) 0.0111(10) 0.0013(8) 0.0040(8) 0.0038(8)
P1 0.0115(3) 0.0130(3) 0.0116(3) 0.0043(2) 0.0060(3) 0.0048(3)

loop_
_atom_type_symbol
_atom_type_description
_atom_type_scat_dispersion_real
_atom_type_scat_dispersion_imag
_atom_type_scat_source
C C 0.0033 0.0016 'International Tables Vol C Tables 4.2.6.8 and 6.1.1.4'
H H 0.0000 0.0000 'International Tables Vol C Tables 4.2.6.8 and 6.1.1.4'
F F 0.0171 0.0103 'International Tables Vol C Tables 4.2.6.8 and 6.1.1.4'
Fe Fe 0.3463 0.8444 'International Tables Vol C Tables 4.2.6.8 and 6.1.1.4'
N N 0.0061 0.0033 'International Tables Vol C Tables 4.2.6.8 and 6.1.1.4'
P P 0.1023 0.0942 'International Tables Vol C Tables 4.2.6.8 and 6.1.1.4'

loop_
_geom_angle_atom_site_label_1
_geom_angle_atom_site_label_2
_geom_angle_atom_site_label_3
_geom_angle
_geom_angle_site_symmetry_1
_geom_angle_site_symmetry_3
_geom_angle_publ_flag
C2 C1 C5 107.9(2) . . ?
C2 C1 Fe1 69.81(14) . . ?
C5 C1 Fe1 69.36(14) . . ?
C2 C1 H1 126.1 . . ?
C5 C1 H1 126.1 . . ?
Fe1 C1 H1 126.3 . . ?
C1 C2 C3 108.0(2) . . ?
C1 C2 Fe1 69.36(14) . . ?
C3 C2 Fe1 69.61(14) . . ?
C1 C2 H2 126.0 . . ?
C3 C2 H2 126.0 . . ?
Fe1 C2 H2 126.6 . . ?
C4 C3 C2 108.1(2) . . ?
C4 C3 Fe1 69.67(14) . . ?
C2 C3 Fe1 69.59(14) . . ?
C4 C3 H3 125.9 . . ?
C2 C3 H3 125.9 . . ?
Fe1 C3 H3 126.4 . . ?
C3 C4 C5 108.0(2) . . ?
C3 C4 Fe1 69.72(14) . . ?
C5 C4 Fe1 69.13(14) . . ?
C3 C4 H4 126.0 . . ?
C5 C4 H4 126.0 . . ?
Fe1 C4 H4 126.7 . . ?
C1 C5 C4 108.0(2) . . ?
C1 C5 C6 126.7(2) . . ?
C4 C5 C6 125.2(2) . . ?
C1 C5 Fe1 69.69(14) . . ?
C4 C5 Fe1 69.89(14) . . ?
C6 C5 Fe1 124.12(17) . . ?
N7 C6 C5 111.3(2) . . ?
N7 C6 H6A 109.4 . . ?
C5 C6 H6A 109.4 . . ?
N7 C6 H6B 109.4 . . ?
C5 C6 H6B 109.4 . . ?
H6A C6 H6B 108.0 . . ?
C9 C8 N7 107.4(2) . . ?
C9 C8 H8A 126.3 . . ?
N7 C8 H8A 126.3 . . ?
C8 C9 N10 106.9(2) . . ?
C8 C9 H9A 126.6 . . ?
N10 C9 H9A 126.6 . . ?
N10 C11 N7 107.6(2) . . ?
N10 C11 C12 125.5(2) . . ?
N7 C11 C12 126.8(2) . . ?
C11 C12 H12A 109.5 . . ?
C11 C12 H12B 109.5 . . ?
H12A C12 H12B 109.5 . . ?
C11 C12 H12C 109.5 . . ?
H12A C12 H12C 109.5 . . ?
H12B C12 H12C 109.5 . . ?
N10 C13 H13A 109.5 . . ?
N10 C13 H13B 109.5 . . ?
H13A C13 H13B 109.5 . . ?
N10 C13 H13C 109.5 . . ?
H13A C13 H13C 109.5 . . ?
H13B C13 H13C 109.5 . . ?
C5 Fe1 C5 180.000(1) . 2_767 ?
C5 Fe1 C1 40.95(10) . . ?
C5 Fe1 C1 139.05(10) 2_767 . ?
C5 Fe1 C1 139.05(10) . 2_767 ?
C5 Fe1 C1 40.95(10) 2_767 2_767 ?
C1 Fe1 C1 180.000(1) . 2_767 ?
C5 Fe1 C4 40.98(10) . . ?
C5 Fe1 C4 139.02(10) 2_767 . ?
C1 Fe1 C4 68.84(11) . . ?
C1 Fe1 C4 111.16(11) 2_767 . ?
C5 Fe1 C4 139.02(10) . 2_767 ?
C5 Fe1 C4 40.98(10) 2_767 2_767 ?
C1 Fe1 C4 111.16(11) . 2_767 ?
C1 Fe1 C4 68.84(11) 2_767 2_767 ?
C4 Fe1 C4 180.000(1) . 2_767 ?
C5 Fe1 C2 68.75(10) . . ?
C5 Fe1 C2 111.25(10) 2_767 . ?
C1 Fe1 C2 40.82(10) . . ?
C1 Fe1 C2 139.18(10) 2_767 . ?
C4 Fe1 C2 68.57(11) . . ?
C4 Fe1 C2 111.43(11) 2_767 . ?
C5 Fe1 C2 111.25(10) . 2_767 ?
C5 Fe1 C2 68.75(10) 2_767 2_767 ?
C1 Fe1 C2 139.18(10) . 2_767 ?
C1 Fe1 C2 40.82(10) 2_767 2_767 ?
C4 Fe1 C2 111.43(11) . 2_767 ?
C4 Fe1 C2 68.57(11) 2_767 2_767 ?
C2 Fe1 C2 180.000(2) . 2_767 ?
C5 Fe1 C3 111.28(10) . 2_767 ?
C5 Fe1 C3 68.72(10) 2_767 2_767 ?
C1 Fe1 C3 111.25(10) . 2_767 ?
C1 Fe1 C3 68.75(10) 2_767 2_767 ?
C4 Fe1 C3 139.39(10) . 2_767 ?
C4 Fe1 C3 40.61(10) 2_767 2_767 ?
C2 Fe1 C3 139.20(11) . 2_767 ?
C2 Fe1 C3 40.80(11) 2_767 2_767 ?
C5 Fe1 C3 68.72(10) . . ?
C5 Fe1 C3 111.28(10) 2_767 . ?
C1 Fe1 C3 68.75(10) . . ?
C1 Fe1 C3 111.25(10) 2_767 . ?
C4 Fe1 C3 40.61(10) . . ?
C4 Fe1 C3 139.39(10) 2_767 . ?
C2 Fe1 C3 40.80(11) . . ?
C2 Fe1 C3 139.20(11) 2_767 . ?
C3 Fe1 C3 180.000(1) 2_767 . ?
C11 N7 C8 108.8(2) . . ?
C11 N7 C6 125.9(2) . . ?
C8 N7 C6 125.3(2) . . ?
C11 N10 C9 109.3(2) . . ?
C11 N10 C13 125.6(2) . . ?
C9 N10 C13 125.0(2) . . ?
F4 P1 F1 90.36(10) . . ?
F4 P1 F2 179.30(10) . . ?
F1 P1 F2 89.82(9) . . ?
F4 P1 F5 90.54(10) . . ?
F1 P1 F5 89.97(9) . . ?
F2 P1 F5 90.13(10) . . ?
F4 P1 F3 89.80(10) . . ?
F1 P1 F3 179.65(10) . . ?
F2 P1 F3 90.02(10) . . ?
F5 P1 F3 90.34(9) . . ?
F4 P1 F6 89.92(10) . . ?
F1 P1 F6 89.88(9) . . ?
F2 P1 F6 89.41(10) . . ?
F5 P1 F6 179.52(9) . . ?
F3 P1 F6 89.81(9) . . ?

loop_
_geom_bond_atom_site_label_1
_geom_bond_atom_site_label_2
_geom_bond_distance
_geom_bond_site_symmetry_2
_geom_bond_publ_flag
C1 C2 1.425(3) . ?
C1 C5 1.426(4) . ?
C1 Fe1 2.041(3) . ?
C1 H1 0.9500 . ?
C2 C3 1.427(4) . ?
C2 Fe1 2.047(3) . ?
C2 H2 0.9500 . ?
C3 C4 1.420(4) . ?
C3 Fe1 2.047(2) . ?
C3 H3 0.9500 . ?
C4 C5 1.429(3) . ?
C4 Fe1 2.046(3) . ?
C4 H4 0.9500 . ?
C5 C6 1.498(3) . ?
C5 Fe1 2.036(3) . ?
C6 N7 1.479(3) . ?
C6 H6A 0.9900 . ?
C6 H6B 0.9900 . ?
C8 C9 1.345(4) . ?
C8 N7 1.381(3) . ?
C8 H8A 0.9500 . ?
C9 N10 1.387(3) . ?
C9 H9A 0.9500 . ?
C11 N10 1.332(3) . ?
C11 N7 1.346(3) . ?
C11 C12 1.478(3) . ?
C12 H12A 0.9800 . ?
C12 H12B 0.9800 . ?
C12 H12C 0.9800 . ?
C13 N10 1.468(3) . ?
C13 H13A 0.9800 . ?
C13 H13B 0.9800 . ?
C13 H13C 0.9800 . ?
F1 P1 1.5978(16) . ?
F2 P1 1.5989(19) . ?
F3 P1 1.6065(16) . ?
F4 P1 1.5969(19) . ?
F5 P1 1.5997(17) . ?
F6 P1 1.6085(16) . ?
Fe1 C5 2.036(3) 2_767 ?
Fe1 C1 2.041(3) 2_767 ?
Fe1 C4 2.046(3) 2_767 ?
Fe1 C2 2.047(3) 2_767 ?
Fe1 C3 2.047(2) 2_767 ?
